data_7710424
loop_
_publ_author_name
'Greijer, Bj\"orn H'
'Nestor, Gustav'
'Eriksson, Jan E.'
'Seisenbaeva, Gulaim A.'
'Kessler, Vadim G.'

_publ_section_title
;
 Factors influencing stoichiometry and stability of polyoxometalate -
 peptide complexes.
;
_journal_issue 24
_journal_name_full 'Dalton transactions (Cambridge, England : 2003)'
_journal_page_first 9511
_journal_page_last 9521
_journal_paper_doi 10.1039/d2dt00717g
_journal_volume 51
_journal_year 2022
_chemical_formula_sum 'C4 H16.5 Mo12 N2 Na0.5 O46 P'
_chemical_formula_weight 2022.44
_space_group_crystal_system monoclinic
_space_group_IT_number 14
_space_group_name_Hall '-P 2ybc'
_space_group_name_H-M_alt 'P 1 21/c 1'
_atom_sites_solution_hydrogens mixed
_audit_creation_method SHELXL-2018/3
_audit_update_record
;
2022-02-10 deposited with the CCDC.	2022-06-07 downloaded from the CCDC.
;
_cell_angle_alpha 90
_cell_angle_beta 105.275(5)
_cell_angle_gamma 90
_cell_formula_units_Z 4
_cell_length_a 19.443(8)
_cell_length_b 12.745(5)
_cell_length_c 19.657(8)
_cell_measurement_reflns_used 99.66
_cell_measurement_temperature 296(2)
_cell_measurement_theta_max 24.25
_cell_measurement_theta_min 2.17
_cell_volume 4699(3)
_computing_cell_refinement 'Bruker SAINT'
_computing_data_collection 'Bruker APEX2'
_computing_data_reduction 'Bruker SAINT'
_computing_molecular_graphics 'Bruker SHELXTL'
_computing_publication_material 'Bruker SHELXTL'
_computing_structure_refinement 'SHELXL-2018/3 (Sheldrick, 2018)'
_computing_structure_solution 'SHELXS-97 (Sheldrick, 2008)'
_diffrn_ambient_temperature 296(2)
_diffrn_measured_fraction_theta_full 0.963
_diffrn_measured_fraction_theta_max 0.963
_diffrn_measurement_device_type 'Bruker D8 SMART Apex-II CCD'
_diffrn_measurement_method 'Omega scan'
_diffrn_radiation_type MoK\a
_diffrn_radiation_wavelength 0.71073
_diffrn_reflns_av_R_equivalents 0.1026
_diffrn_reflns_av_unetI/netI 0.0741
_diffrn_reflns_Laue_measured_fraction_full 0.963
_diffrn_reflns_Laue_measured_fraction_max 0.963
_diffrn_reflns_limit_h_max 22
_diffrn_reflns_limit_h_min -22
_diffrn_reflns_limit_k_max 14
_diffrn_reflns_limit_k_min -14
_diffrn_reflns_limit_l_max 22
_diffrn_reflns_limit_l_min -22
_diffrn_reflns_number 38785
_diffrn_reflns_point_group_measured_fraction_full 0.963
_diffrn_reflns_point_group_measured_fraction_max 0.963
_diffrn_reflns_theta_full 24.287
_diffrn_reflns_theta_max 24.287
_diffrn_reflns_theta_min 2.172
_diffrn_source 'Sealed tube'
_exptl_absorpt_coefficient_mu 3.240
_exptl_absorpt_correction_T_max 0.660
_exptl_absorpt_correction_T_min 0.443
_exptl_absorpt_correction_type empirical
_exptl_absorpt_process_details 'Bruker SADABS'
_exptl_crystal_colour colorless
_exptl_crystal_density_diffrn 2.859
_exptl_crystal_density_meas ?
_exptl_crystal_density_method 'not measured'
_exptl_crystal_description block
_exptl_crystal_F_000 3788
_exptl_crystal_size_max 0.300
_exptl_crystal_size_mid 0.250
_exptl_crystal_size_min 0.140
_exptl_transmission_factor_max 0.660
_exptl_transmission_factor_min 0.443
_refine_diff_density_max 0.686
_refine_diff_density_min -0.402
_refine_diff_density_rms 0.052
_refine_ls_extinction_method none
_refine_ls_goodness_of_fit_ref 1.175
_refine_ls_hydrogen_treatment constr
_refine_ls_matrix_type full
_refine_ls_number_parameters 625
_refine_ls_number_reflns 7345
_refine_ls_number_restraints 887
_refine_ls_restrained_S_all 1.119
_refine_ls_R_factor_all 0.1333
_refine_ls_R_factor_gt 0.0991
_refine_ls_shift/su_max 0.008
_refine_ls_shift/su_mean 0.000
_refine_ls_structure_factor_coef Fsqd
_refine_ls_weighting_details 'w=1/[\s^2^(Fo^2^)+(0.0096P)^2^+5.7325P] where P=(Fo^2^+2Fc^2^)/3'
_refine_ls_weighting_scheme calc
_refine_ls_wR_factor_gt 0.2060
_refine_ls_wR_factor_ref 0.2184
_reflns_Friedel_coverage 0.000
_reflns_number_gt 5180
_reflns_number_total 7345
_reflns_threshold_expression 'I > 2\s(I)'
_cod_data_source_file d2dt00717g2.cif
_cod_data_source_block shelx
_cod_depositor_comments
;
The following automatic conversions were performed:

data item '_exptl_absorpt_correction_type' value 'Empirical' was
changed to 'empirical' in accordance with the
/home/data/users/saulius/crontab/automatic-downloads/rss-feeds/RSC/lib/dictionaries/cif_core.dic
dictionary named 'cif_core.dic' version 2.4.2 last updated on
2011-04-26.

data item '_exptl_crystal_density_meas' value 'not measured' was
changed to '?' -- the value is perceived as not measured.

Automatic conversion script
Id: cif_fix_values 7556 2019-12-06 15:28:31Z antanas 

 Adding full bibliography for 7710422--7710427.cif.
;
_cod_original_sg_symbol_H-M 'P 21/c'
_cod_original_formula_sum 'C4 H16.50 Mo12 N2 Na0.50 O46 P'
_cod_database_code 7710424
_shelx_shelxl_version_number 2018/3
_shelx_space_group_comment
;
The symmetry employed for this shelxl refinement is uniquely defined
by the following loop, which should always be used as a source of
symmetry information in preference to the above space-group names.
They are only intended as comments.
;
_shelx_estimated_absorpt_t_min 0.443
_shelx_estimated_absorpt_t_max 0.660
_exptl_absorpt_special_details 'Bruker SADABS'

loop_
_space_group_symop_operation_xyz
'x, y, z'
'-x, y+1/2, -z+1/2'
'-x, -y, -z'
'x, -y-1/2, z-1/2'

loop_
_atom_site_label
_atom_site_type_symbol
_atom_site_fract_x
_atom_site_fract_y
_atom_site_fract_z
_atom_site_U_iso_or_equiv
_atom_site_adp_type
_atom_site_occupancy
_atom_site_site_symmetry_order
_atom_site_calc_flag
_atom_site_refinement_flags_posn
_atom_site_refinement_flags_adp
_atom_site_refinement_flags_occupancy
_atom_site_disorder_assembly
_atom_site_disorder_group
Mo1 Mo 0.26114(9) 0.10570(12) 0.74489(10) 0.0552(12) Uani 1 1 d . U . . .
Mo2 Mo 0.35069(10) -0.08672(13) 0.68244(10) 0.0590(12) Uani 1 1 d . U . . .
Mo3 Mo 0.26470(10) 0.10662(13) 0.38666(10) 0.0602(12) Uani 1 1 d . U . . .
Mo4 Mo 0.16960(10) 0.31660(13) 0.45442(11) 0.0609(12) Uani 1 1 d . U . . .
Mo5 Mo 0.37042(10) 0.30013(13) 0.68119(11) 0.0633(12) Uani 1 1 d . U . . .
Mo6 Mo 0.16967(10) -0.08096(14) 0.63391(10) 0.0619(12) Uani 1 1 d . U . . .
Mo7 Mo 0.16450(10) -0.07225(14) 0.44561(10) 0.0616(12) Uani 1 1 d . U . . .
Mo8 Mo 0.34534(9) -0.09182(13) 0.49405(10) 0.0584(12) Uani 1 1 d . U . . .
Mo9 Mo 0.07691(9) 0.13626(13) 0.52167(11) 0.0607(12) Uani 1 1 d . U . . .
Mo10 Mo 0.17486(10) 0.32345(14) 0.62865(11) 0.0649(12) Uani 1 1 d . U . . .
Mo11 Mo 0.45309(9) 0.10858(13) 0.61087(12) 0.0639(12) Uani 1 1 d . U . . .
Mo12 Mo 0.36515(9) 0.30764(13) 0.50717(10) 0.0599(12) Uani 1 1 d . U . . .
P1 P 0.2636(2) 0.1144(3) 0.5657(3) 0.0438(15) Uani 1 1 d . U . . .
O6 O 0.1616(7) 0.3853(9) 0.5392(8) 0.063(3) Uani 1 1 d . U . . .
O7 O 0.2612(6) 0.0462(9) 0.5021(7) 0.050(2) Uani 1 1 d . U . . .
O8 O 0.3327(6) 0.1791(9) 0.5831(6) 0.049(2) Uani 1 1 d . U . . .
O9 O 0.3409(7) -0.1255(9) 0.5845(8) 0.061(3) Uani 1 1 d . U . . .
O10 O 0.3337(8) 0.1973(12) 0.4387(8) 0.048(3) Uani 0.77(2) 1 d . U P A .
O10A O 0.373(3) 0.201(4) 0.495(3) 0.055(4) Uani 0.23(2) 1 d . U P A .
O11 O 0.2630(7) 0.1270(10) 0.8291(7) 0.060(3) Uani 1 1 d . U . . .
O12 O 0.2621(6) 0.0448(8) 0.6286(7) 0.050(2) Uani 1 1 d . U . . .
O13 O 0.2000(6) 0.1896(8) 0.5507(7) 0.049(2) Uani 1 1 d . U . . .
O14 O 0.1972(7) 0.2109(10) 0.4025(7) 0.060(3) Uani 1 1 d . U . . .
O15 O 0.3848(8) 0.3696(11) 0.5987(9) 0.050(3) Uani 0.77(2) 1 d . U P A 1
O15A O 0.454(3) 0.393(4) 0.611(3) 0.061(5) Uani 0.23(2) 1 d . U P A 1
O16 O 0.2752(7) 0.3468(9) 0.6514(7) 0.060(3) Uani 1 1 d . U . . .
O17 O 0.4016(8) -0.1818(11) 0.7264(9) 0.073(4) Uani 1 1 d . U . . .
O18 O 0.1709(6) -0.1106(9) 0.5410(8) 0.058(3) Uani 1 1 d . U . . .
O19 O 0.4074(9) 0.3900(11) 0.7432(8) 0.074(4) Uani 1 1 d . U . . .
O20 O 0.4030(8) 0.3958(11) 0.4620(8) 0.075(3) Uani 1 1 d . U . . .
O21 O 0.3355(6) 0.1938(9) 0.7321(7) 0.054(3) Uani 1 1 d . U . . .
O22 O 0.1107(8) -0.1669(11) 0.6508(9) 0.077(4) Uani 1 1 d . U . . .
O23 O 0.1069(7) 0.0404(10) 0.4598(7) 0.060(3) Uani 1 1 d . U . . .
O24 O 0.2527(7) -0.1490(10) 0.4551(8) 0.063(3) Uani 1 1 d . U . . .
O25 O 0.3316(7) -0.0073(10) 0.7569(7) 0.060(3) Uani 1 1 d . U . . .
O26 O 0.2570(7) -0.1481(9) 0.6712(8) 0.061(3) Uani 1 1 d . U . . .
O27 O 0.2706(7) 0.3481(9) 0.4877(7) 0.057(3) Uani 1 1 d . U . . .
O28 O 0.1894(7) -0.0002(10) 0.7196(7) 0.061(3) Uani 1 1 d . U . . .
O29 O 0.2659(8) 0.1289(10) 0.3048(8) 0.067(3) Uani 1 1 d . U . . .
O30 O 0.4156(7) 0.0129(9) 0.6715(7) 0.060(3) Uani 1 1 d . U . . .
O31 O 0.0842(7) 0.2470(10) 0.4540(7) 0.060(3) Uani 1 1 d . U . . .
O32 O 0.3290(7) -0.0095(10) 0.4106(7) 0.060(3) Uani 1 1 d . U . . .
O33 O -0.0102(7) 0.1223(11) 0.4996(10) 0.075(4) Uani 1 1 d . U . . .
O34 O 0.4151(7) 0.0131(10) 0.5392(7) 0.060(3) Uani 1 1 d . U . . .
O35 O 0.1986(8) 0.2081(12) 0.6957(9) 0.049(3) Uani 0.76(2) 1 d . U P . .
O35A O 0.169(3) 0.181(3) 0.624(3) 0.049(3) Uani 0.24(2) 1 d . U P . .
O36 O 0.1085(7) 0.0366(10) 0.5920(7) 0.058(3) Uani 1 1 d . U . . .
O37 O 0.4512(7) 0.2162(10) 0.6803(7) 0.061(3) Uani 1 1 d . U . . .
O38 O 0.0879(7) 0.2495(9) 0.5890(8) 0.060(3) Uani 1 1 d . U . . .
O39 O 0.1892(7) 0.0024(11) 0.3718(8) 0.065(3) Uani 1 1 d . U . . .
O40 O 0.4487(7) 0.2193(11) 0.5461(8) 0.062(3) Uani 1 1 d . U . . .
O1 O 0.3967(8) -0.1887(11) 0.4747(8) 0.074(4) Uani 1 1 d . U . . .
O2 O 0.5386(7) 0.0781(11) 0.6350(9) 0.076(4) Uani 1 1 d . U . . .
O3 O 0.1045(8) -0.1560(12) 0.3987(9) 0.076(4) Uani 1 1 d . U . . .
O4 O 0.1450(9) 0.4168(11) 0.6724(9) 0.079(4) Uani 1 1 d . U . . .
O5 O 0.1412(8) 0.4126(11) 0.3939(8) 0.072(4) Uani 1 1 d . U . . .
N1B N 0.3396(18) 0.608(2) 0.6122(18) 0.132(6) Uani 1 1 d . U . . .
H1B H 0.330138 0.614002 0.652322 0.159 Uiso 1 1 calc R U . . .
O3B O 0.4219(11) 0.5982(13) 0.5507(11) 0.101(4) Uani 1 1 d . U . . .
C3B C 0.4050(19) 0.6003(19) 0.6101(19) 0.102(5) Uani 1 1 d . U . . .
C4B C 0.4592(16) 0.5968(19) 0.6754(16) 0.091(5) Uani 1 1 d . U . . .
H4B1 H 0.454434 0.532808 0.700503 0.109 Uiso 1 1 calc R U . . .
H4B2 H 0.453744 0.655923 0.704567 0.109 Uiso 1 1 calc R U . . .
N2B N 0.5341(13) 0.600(2) 0.6609(14) 0.107(6) Uani 1 1 d . U . . .
H2B1 H 0.567642 0.598244 0.701653 0.160 Uiso 1 1 calc R U . . .
H2B2 H 0.539099 0.545694 0.634517 0.160 Uiso 1 1 calc R U . . .
H2B3 H 0.538460 0.659560 0.638276 0.160 Uiso 1 1 calc R U . . .
O1B O 0.1720(17) 0.623(2) 0.4881(13) 0.166(7) Uani 1 1 d D U . . .
H10 H 0.174484 0.576672 0.448293 0.248 Uiso 1 1 d DR U . . .
O2B O 0.190(2) 0.604(2) 0.6205(13) 0.191(12) Uani 1 1 d D U . . .
C1B C 0.210(3) 0.621(4) 0.556(3) 0.148(7) Uani 1 1 d . U . . .
C2B C 0.284(2) 0.607(4) 0.551(2) 0.148(6) Uani 1 1 d . U . . .
H2B4 H 0.286288 0.540622 0.527737 0.178 Uiso 1 1 calc R U . . .
H2B5 H 0.293623 0.661621 0.520542 0.178 Uiso 1 1 calc R U . . .
O1C O 0.5525(10) 0.4023(15) 0.6033(16) 0.131(7) Uani 1 1 d . U . . .
Na1 Na 0.500000 0.500000 0.500000 0.148(6) Uani 1 2 d S U P A .
O3C O 0.314(2) 0.598(3) 0.7538(19) 0.210(16) Uani 1 1 d . . . . .
O5C O 0.4747(12) 0.3063(17) 0.8874(12) 0.110(6) Uani 1 1 d . U . . .

loop_
_atom_site_aniso_label
_atom_site_aniso_U_11
_atom_site_aniso_U_22
_atom_site_aniso_U_33
_atom_site_aniso_U_23
_atom_site_aniso_U_13
_atom_site_aniso_U_12
Mo1 0.0627(15) 0.0446(14) 0.0645(16) -0.0017(7) 0.0275(9) -0.0031(7)
Mo2 0.0661(15) 0.0455(14) 0.0699(16) 0.0075(8) 0.0258(9) 0.0109(7)
Mo3 0.0766(16) 0.0461(14) 0.0619(16) 0.0024(7) 0.0254(9) 0.0016(8)
Mo4 0.0604(15) 0.0508(14) 0.0762(17) 0.0129(8) 0.0262(9) 0.0095(7)
Mo5 0.0713(16) 0.0503(15) 0.0737(17) -0.0097(8) 0.0283(10) -0.0179(8)
Mo6 0.0634(15) 0.0507(15) 0.0716(16) 0.0061(8) 0.0177(9) -0.0155(8)
Mo7 0.0592(15) 0.0561(15) 0.0726(16) -0.0137(8) 0.0227(9) -0.0102(8)
Mo8 0.0601(15) 0.0498(14) 0.0682(16) -0.0032(8) 0.0223(9) 0.0112(7)
Mo9 0.0474(14) 0.0486(14) 0.0896(18) 0.0012(8) 0.0242(9) -0.0001(7)
Mo10 0.0725(16) 0.0486(15) 0.0752(17) -0.0080(8) 0.0225(10) 0.0131(8)
Mo11 0.0492(15) 0.0493(14) 0.0924(18) 0.0058(9) 0.0170(9) -0.0001(7)
Mo12 0.0599(15) 0.0518(14) 0.0716(16) 0.0078(8) 0.0239(9) -0.0097(7)
P1 0.046(2) 0.032(2) 0.057(3) -0.0020(17) 0.0209(19) 0.0001(16)
O6 0.071(7) 0.045(6) 0.079(6) 0.004(4) 0.027(5) 0.009(5)
O7 0.052(5) 0.039(5) 0.062(5) 0.000(4) 0.019(4) -0.001(3)
O8 0.048(4) 0.044(5) 0.056(5) 0.001(3) 0.017(4) -0.004(3)
O9 0.071(7) 0.040(6) 0.078(5) 0.000(4) 0.029(5) 0.009(5)
O10 0.047(6) 0.054(6) 0.053(6) 0.004(5) 0.033(5) 0.005(5)
O10A 0.055(4) 0.055(4) 0.055(4) 0.0000(10) 0.0148(13) 0.0002(10)
O11 0.066(8) 0.047(7) 0.069(6) -0.005(5) 0.023(6) 0.002(5)
O12 0.054(5) 0.033(5) 0.066(5) -0.001(4) 0.024(4) -0.002(3)
O13 0.050(4) 0.036(5) 0.066(5) 0.003(3) 0.023(4) 0.002(3)
O14 0.058(6) 0.056(6) 0.065(6) 0.003(5) 0.015(5) 0.008(5)
O15 0.045(6) 0.037(6) 0.068(5) -0.001(4) 0.015(5) -0.010(5)
O15A 0.060(5) 0.061(5) 0.061(5) -0.0002(10) 0.0159(16) 0.0001(10)
O16 0.073(5) 0.037(6) 0.075(8) -0.001(5) 0.031(5) -0.005(4)
O17 0.081(8) 0.054(7) 0.088(9) 0.016(6) 0.031(7) 0.013(6)
O18 0.050(6) 0.047(6) 0.078(5) -0.005(4) 0.017(5) -0.008(4)
O19 0.098(9) 0.057(7) 0.068(7) -0.006(6) 0.025(7) -0.019(6)
O20 0.089(8) 0.069(6) 0.078(6) 0.016(5) 0.043(6) -0.008(6)
O21 0.051(6) 0.052(6) 0.060(6) 0.000(4) 0.014(5) -0.002(4)
O22 0.075(8) 0.058(7) 0.101(10) 0.003(7) 0.028(8) -0.026(6)
O23 0.050(6) 0.053(5) 0.079(7) -0.003(5) 0.022(5) -0.007(4)
O24 0.071(5) 0.042(6) 0.081(8) -0.008(5) 0.028(5) -0.003(4)
O25 0.061(6) 0.052(6) 0.068(6) 0.005(5) 0.020(5) 0.005(4)
O26 0.072(5) 0.036(5) 0.079(7) 0.004(5) 0.025(5) -0.004(4)
O27 0.066(4) 0.045(6) 0.063(7) 0.001(5) 0.021(4) 0.002(4)
O28 0.061(6) 0.056(6) 0.073(6) 0.000(5) 0.029(5) -0.009(5)
O29 0.088(10) 0.053(7) 0.065(6) 0.006(5) 0.028(6) 0.006(6)
O30 0.062(6) 0.046(5) 0.075(7) -0.002(5) 0.022(5) 0.003(4)
O31 0.054(6) 0.054(6) 0.071(6) 0.003(5) 0.016(5) 0.008(4)
O32 0.058(6) 0.057(6) 0.073(6) 0.001(5) 0.028(5) 0.002(4)
O33 0.047(5) 0.066(8) 0.113(11) 0.004(7) 0.023(5) -0.003(5)
O34 0.052(5) 0.059(6) 0.076(6) 0.003(5) 0.026(5) 0.006(4)
O35 0.043(6) 0.045(6) 0.069(5) 0.001(5) 0.034(5) 0.005(5)
O35A 0.047(8) 0.033(7) 0.073(6) 0.003(6) 0.029(5) 0.005(6)
O36 0.053(5) 0.047(5) 0.079(6) -0.001(4) 0.025(5) -0.007(4)
O37 0.054(6) 0.055(6) 0.070(7) 0.005(5) 0.011(5) -0.008(4)
O38 0.060(5) 0.046(5) 0.077(7) 0.006(4) 0.025(5) 0.010(4)
O39 0.059(6) 0.069(6) 0.067(6) -0.004(5) 0.018(5) -0.004(5)
O40 0.051(5) 0.066(6) 0.074(7) 0.003(5) 0.025(5) -0.003(4)
O1 0.081(8) 0.060(7) 0.089(10) -0.005(6) 0.037(8) 0.019(6)
O2 0.047(5) 0.060(8) 0.121(12) 0.002(7) 0.020(6) 0.001(5)
O3 0.071(7) 0.071(8) 0.087(9) -0.018(7) 0.027(7) -0.018(6)
O4 0.092(9) 0.055(7) 0.097(9) -0.013(6) 0.035(9) 0.020(7)
O5 0.082(9) 0.062(7) 0.076(8) 0.014(6) 0.027(7) 0.018(6)
N1B 0.132(6) 0.132(6) 0.132(6) -0.0001(10) 0.0348(18) 0.0000(10)
O3B 0.119(12) 0.068(7) 0.103(11) 0.009(7) 0.006(8) -0.019(7)
C3B 0.125(8) 0.053(11) 0.126(12) 0.006(12) 0.032(8) -0.024(11)
C4B 0.122(9) 0.061(12) 0.102(12) 0.010(12) 0.050(8) -0.003(13)
N2B 0.107(6) 0.106(6) 0.107(6) 0.000(2) 0.029(3) 0.001(2)
O1B 0.165(7) 0.165(7) 0.166(7) 0.001(2) 0.043(3) 0.000(2)
O2B 0.26(3) 0.16(2) 0.179(13) -0.016(16) 0.110(18) 0.12(2)
C1B 0.148(7) 0.148(7) 0.148(7) -0.0001(10) 0.039(2) 0.0000(10)
C2B 0.148(6) 0.148(6) 0.148(6) 0.0000(10) 0.0388(19) -0.0001(10)
O1C 0.064(7) 0.089(11) 0.23(2) -0.009(12) 0.016(8) -0.028(7)
Na1 0.160(13) 0.123(10) 0.189(15) 0.006(9) 0.098(10) -0.064(9)
O3C 0.25(4) 0.24(4) 0.15(3) 0.05(3) 0.09(3) -0.02(3)
O5C 0.110(6) 0.110(6) 0.111(6) 0.000(2) 0.029(3) -0.001(2)

loop_
_atom_type_symbol
_atom_type_description
_atom_type_scat_dispersion_real
_atom_type_scat_dispersion_imag
_atom_type_scat_source
C C 0.0033 0.0016 'International Tables Vol C Tables 4.2.6.8 and 6.1.1.4'
H H 0.0000 0.0000 'International Tables Vol C Tables 4.2.6.8 and 6.1.1.4'
N N 0.0061 0.0033 'International Tables Vol C Tables 4.2.6.8 and 6.1.1.4'
O O 0.0106 0.0060 'International Tables Vol C Tables 4.2.6.8 and 6.1.1.4'
P P 0.1023 0.0942 'International Tables Vol C Tables 4.2.6.8 and 6.1.1.4'
Mo Mo -1.6832 0.6857 'International Tables Vol C Tables 4.2.6.8 and 6.1.1.4'
Na Na 0.0362 0.0249 'International Tables Vol C Tables 4.2.6.8 and 6.1.1.4'

loop_
_geom_angle_atom_site_label_1
_geom_angle_atom_site_label_2
_geom_angle_atom_site_label_3
_geom_angle
_geom_angle_site_symmetry_1
_geom_angle_site_symmetry_3
_geom_angle_publ_flag
O11 Mo1 O35 103.9(7) . . ?
O11 Mo1 O21 102.5(6) . . ?
O35 Mo1 O21 86.2(6) . . ?
O11 Mo1 O28 101.4(6) . . ?
O35 Mo1 O28 91.6(6) . . ?
O21 Mo1 O28 155.9(6) . . ?
O11 Mo1 O25 99.7(6) . . ?
O35 Mo1 O25 156.1(6) . . ?
O21 Mo1 O25 85.3(5) . . ?
O28 Mo1 O25 87.2(6) . . ?
O11 Mo1 O12 170.5(5) . . ?
O35 Mo1 O12 84.3(6) . . ?
O21 Mo1 O12 82.5(5) . . ?
O28 Mo1 O12 73.4(5) . . ?
O25 Mo1 O12 72.5(5) . . ?
O17 Mo2 O30 103.4(7) . . ?
O17 Mo2 O25 101.5(7) . . ?
O30 Mo2 O25 90.1(6) . . ?
O17 Mo2 O26 100.2(7) . . ?
O30 Mo2 O26 156.3(6) . . ?
O25 Mo2 O26 86.2(6) . . ?
O17 Mo2 O9 102.7(7) . . ?
O30 Mo2 O9 87.2(6) . . ?
O25 Mo2 O9 155.6(5) . . ?
O26 Mo2 O9 86.6(6) . . ?
O17 Mo2 O12 170.7(6) . . ?
O30 Mo2 O12 84.4(5) . . ?
O25 Mo2 O12 73.0(5) . . ?
O26 Mo2 O12 72.1(5) . . ?
O9 Mo2 O12 82.6(5) . . ?
O29 Mo3 O10 103.7(7) . . ?
O29 Mo3 O32 101.4(6) . . ?
O10 Mo3 O32 90.9(6) . . ?
O29 Mo3 O39 100.2(7) . . ?
O10 Mo3 O39 156.1(6) . . ?
O32 Mo3 O39 85.8(6) . . ?
O29 Mo3 O14 102.9(6) . . ?
O10 Mo3 O14 84.7(6) . . ?
O32 Mo3 O14 155.7(6) . . ?
O39 Mo3 O14 88.7(6) . . ?
O29 Mo3 O7 171.4(6) . . ?
O10 Mo3 O7 82.9(5) . . ?
O32 Mo3 O7 72.6(5) . . ?
O39 Mo3 O7 73.5(5) . . ?
O14 Mo3 O7 83.1(5) . . ?
O5 Mo4 O14 103.1(7) . . ?
O5 Mo4 O31 102.3(7) . . ?
O14 Mo4 O31 92.2(6) . . ?
O5 Mo4 O6 101.1(6) . . ?
O14 Mo4 O6 155.4(6) . . ?
O31 Mo4 O6 86.9(6) . . ?
O5 Mo4 O27 101.6(7) . . ?
O14 Mo4 O27 85.5(6) . . ?
O31 Mo4 O27 155.9(6) . . ?
O6 Mo4 O27 85.4(6) . . ?
O5 Mo4 O13 172.0(6) . . ?
O14 Mo4 O13 84.2(5) . . ?
O31 Mo4 O13 74.0(5) . . ?
O6 Mo4 O13 71.8(5) . . ?
O27 Mo4 O13 81.9(5) . . ?
O19 Mo5 O16 101.9(7) . . ?
O19 Mo5 O37 101.1(7) . . ?
O16 Mo5 O37 156.9(6) . . ?
O19 Mo5 O21 104.2(6) . . ?
O16 Mo5 O21 86.0(5) . . ?
O37 Mo5 O21 90.8(5) . . ?
O19 Mo5 O15 99.6(7) . . ?
O16 Mo5 O15 86.7(6) . . ?
O37 Mo5 O15 87.0(6) . . ?
O21 Mo5 O15 156.1(6) . . ?
O19 Mo5 O8 170.6(6) . . ?
O16 Mo5 O8 83.6(5) . . ?
O37 Mo5 O8 73.3(5) . . ?
O21 Mo5 O8 83.7(5) . . ?
O15 Mo5 O8 72.8(5) . . ?
O22 Mo6 O18 104.2(7) . . ?
O22 Mo6 O26 102.8(7) . . ?
O18 Mo6 O26 92.7(6) . . ?
O22 Mo6 O28 99.5(7) . . ?
O18 Mo6 O28 155.7(5) . . ?
O26 Mo6 O28 87.1(6) . . ?
O22 Mo6 O36 102.2(7) . . ?
O18 Mo6 O36 84.6(6) . . ?
O26 Mo6 O36 154.8(5) . . ?
O28 Mo6 O36 85.3(6) . . ?
O22 Mo6 O12 171.4(7) . . ?
O18 Mo6 O12 83.8(5) . . ?
O26 Mo6 O12 73.4(5) . . ?
O28 Mo6 O12 72.9(5) . . ?
O36 Mo6 O12 81.4(4) . . ?
O3 Mo7 O23 102.3(7) . . ?
O3 Mo7 O39 100.3(7) . . ?
O23 Mo7 O39 90.7(6) . . ?
O3 Mo7 O18 103.6(7) . . ?
O23 Mo7 O18 86.4(6) . . ?
O39 Mo7 O18 156.1(5) . . ?
O3 Mo7 O24 101.6(7) . . ?
O23 Mo7 O24 156.0(5) . . ?
O39 Mo7 O24 86.0(6) . . ?
O18 Mo7 O24 87.1(6) . . ?
O3 Mo7 O7 172.1(6) . . ?
O23 Mo7 O7 83.0(5) . . ?
O39 Mo7 O7 73.6(5) . . ?
O18 Mo7 O7 82.5(5) . . ?
O24 Mo7 O7 73.3(5) . . ?
O1 Mo8 O9 103.1(7) . . ?
O1 Mo8 O32 100.5(7) . . ?
O9 Mo8 O32 156.3(5) . . ?
O1 Mo8 O24 100.5(7) . . ?
O9 Mo8 O24 91.1(6) . . ?
O32 Mo8 O24 86.5(6) . . ?
O1 Mo8 O34 102.8(7) . . ?
O9 Mo8 O34 85.6(6) . . ?
O32 Mo8 O34 87.3(6) . . ?
O24 Mo8 O34 156.6(5) . . ?
O1 Mo8 O7 170.9(6) . . ?
O9 Mo8 O7 84.4(5) . . ?
O32 Mo8 O7 72.2(5) . . ?
O24 Mo8 O7 73.9(5) . . ?
O34 Mo8 O7 82.7(5) . . ?
O33 Mo9 O36 103.7(7) . . ?
O33 Mo9 O23 103.2(7) . . ?
O36 Mo9 O23 86.6(6) . . ?
O33 Mo9 O38 100.5(7) . . ?
O36 Mo9 O38 92.6(6) . . ?
O23 Mo9 O38 155.9(5) . . ?
O33 Mo9 O31 98.7(7) . . ?
O36 Mo9 O31 157.5(5) . . ?
O23 Mo9 O31 86.6(6) . . ?
O38 Mo9 O31 85.0(6) . . ?
O33 Mo9 O35A 137.7(13) . . ?
O36 Mo9 O35A 60.6(12) . . ?
O23 Mo9 O35A 113.8(11) . . ?
O38 Mo9 O35A 47.0(11) . . ?
O31 Mo9 O35A 103.1(12) . . ?
O33 Mo9 O13 169.8(6) . . ?
O36 Mo9 O13 84.5(5) . . ?
O23 Mo9 O13 83.2(5) . . ?
O38 Mo9 O13 72.7(5) . . ?
O31 Mo9 O13 73.4(5) . . ?
O35A Mo9 O13 41.8(12) . . ?
O4 Mo10 O35A 135.6(16) . . ?
O4 Mo10 O6 101.7(7) . . ?
O35A Mo10 O6 112.5(18) . . ?
O4 Mo10 O16 104.0(7) . . ?
O35A Mo10 O16 102.4(15) . . ?
O6 Mo10 O16 92.0(6) . . ?
O4 Mo10 O38 99.9(7) . . ?
O35A Mo10 O38 56.7(16) . . ?
O6 Mo10 O38 86.4(6) . . ?
O16 Mo10 O38 155.9(5) . . ?
O4 Mo10 O35 104.1(7) . . ?
O35A Mo10 O35 43.9(18) . . ?
O6 Mo10 O35 154.0(6) . . ?
O16 Mo10 O35 85.0(6) . . ?
O38 Mo10 O35 86.0(6) . . ?
O4 Mo10 O13 170.7(7) . . ?
O35A Mo10 O13 44.7(16) . . ?
O6 Mo10 O13 72.9(5) . . ?
O16 Mo10 O13 84.0(5) . . ?
O38 Mo10 O13 72.5(5) . . ?
O35 Mo10 O13 81.1(5) . . ?
O2 Mo11 O34 103.5(7) . . ?
O2 Mo11 O40 103.5(7) . . ?
O34 Mo11 O40 92.3(6) . . ?
O2 Mo11 O37 99.7(7) . . ?
O34 Mo11 O37 156.4(5) . . ?
O40 Mo11 O37 86.6(6) . . ?
O2 Mo11 O30 100.7(7) . . ?
O34 Mo11 O30 85.2(6) . . ?
O40 Mo11 O30 155.6(5) . . ?
O37 Mo11 O30 86.2(5) . . ?
O2 Mo11 O8 171.4(6) . . ?
O34 Mo11 O8 84.5(5) . . ?
O40 Mo11 O8 72.7(5) . . ?
O37 Mo11 O8 72.6(5) . . ?
O30 Mo11 O8 82.9(5) . . ?
O10A Mo12 O20 118(2) . . ?
O10A Mo12 O27 112(2) . . ?
O20 Mo12 O27 104.4(7) . . ?
O10A Mo12 O15 124(2) . . ?
O20 Mo12 O15 102.2(7) . . ?
O27 Mo12 O15 91.2(6) . . ?
O10A Mo12 O10 37(2) . . ?
O20 Mo12 O10 102.5(7) . . ?
O27 Mo12 O10 86.8(6) . . ?
O15 Mo12 O10 155.0(6) . . ?
O10A Mo12 O40 53(2) . . ?
O20 Mo12 O40 98.8(7) . . ?
O27 Mo12 O40 156.6(6) . . ?
O15 Mo12 O40 86.0(6) . . ?
O10 Mo12 O40 86.1(6) . . ?
O10A Mo12 O8 60(2) . . ?
O20 Mo12 O8 170.1(6) . . ?
O27 Mo12 O8 84.8(5) . . ?
O15 Mo12 O8 73.6(5) . . ?
O10 Mo12 O8 81.4(5) . . ?
O40 Mo12 O8 72.1(5) . . ?
O10A Mo12 Na1 123(2) . . ?
O20 Mo12 Na1 28.5(6) . . ?
O27 Mo12 Na1 119.6(4) . . ?
O15 Mo12 Na1 77.8(4) . . ?
O10 Mo12 Na1 124.5(4) . . ?
O40 Mo12 Na1 82.5(4) . . ?
O8 Mo12 Na1 142.7(3) . . ?
O7 P1 O12 109.4(6) . . ?
O7 P1 O13 110.7(7) . . ?
O12 P1 O13 109.4(7) . . ?
O7 P1 O8 109.0(7) . . ?
O12 P1 O8 109.5(7) . . ?
O13 P1 O8 108.8(6) . . ?
Mo10 O6 Mo4 126.6(6) . . ?
P1 O7 Mo3 126.3(6) . . ?
P1 O7 Mo8 126.4(7) . . ?
Mo3 O7 Mo8 89.1(4) . . ?
P1 O7 Mo7 125.7(7) . . ?
Mo3 O7 Mo7 88.8(4) . . ?
Mo8 O7 Mo7 88.5(4) . . ?
P1 O8 Mo12 125.7(7) . . ?
P1 O8 Mo5 125.5(7) . . ?
Mo12 O8 Mo5 89.2(4) . . ?
P1 O8 Mo11 125.8(6) . . ?
Mo12 O8 Mo11 89.8(4) . . ?
Mo5 O8 Mo11 89.1(4) . . ?
Mo8 O9 Mo2 150.8(7) . . ?
O10A O10 Mo3 138(3) . . ?
O10A O10 Mo12 45(3) . . ?
Mo3 O10 Mo12 152.4(8) . . ?
O10 O10A Mo12 98(4) . . ?
O10 O10A O40 152(5) . . ?
Mo12 O10A O40 83(3) . . ?
P1 O12 Mo1 125.8(6) . . ?
P1 O12 Mo6 126.1(7) . . ?
Mo1 O12 Mo6 88.9(4) . . ?
P1 O12 Mo2 126.1(6) . . ?
Mo1 O12 Mo2 89.4(4) . . ?
Mo6 O12 Mo2 88.5(4) . . ?
P1 O13 O35A 104.2(17) . . ?
P1 O13 Mo9 124.8(6) . . ?
O35A O13 Mo9 68.5(18) . . ?
P1 O13 Mo10 127.3(7) . . ?
O35A O13 Mo10 48.3(15) . . ?
Mo9 O13 Mo10 89.8(4) . . ?
P1 O13 Mo4 125.6(7) . . ?
O35A O13 Mo4 129.0(16) . . ?
Mo9 O13 Mo4 88.9(4) . . ?
Mo10 O13 Mo4 88.6(4) . . ?
Mo4 O14 Mo3 152.7(8) . . ?
O15A O15 Mo12 102(3) . . ?
O15A O15 Mo5 108(3) . . ?
Mo12 O15 Mo5 124.3(7) . . ?
O15 O15A Na1 117(3) . . ?
Mo5 O16 Mo10 152.2(7) . . ?
Mo6 O18 Mo7 153.2(7) . . ?
Mo12 O20 Na1 130.3(9) . . ?
Mo1 O21 Mo5 151.1(7) . . ?
Mo7 O23 Mo9 150.4(8) . . ?
Mo8 O24 Mo7 124.3(6) . . ?
Mo2 O25 Mo1 125.0(7) . . ?
Mo6 O26 Mo2 126.0(6) . . ?
Mo12 O27 Mo4 151.0(7) . . ?
Mo1 O28 Mo6 124.7(7) . . ?
Mo2 O30 Mo11 150.5(8) . . ?
Mo4 O31 Mo9 123.7(7) . . ?
Mo8 O32 Mo3 126.0(7) . . ?
Mo11 O34 Mo8 152.3(7) . . ?
O35A O35 Mo1 113(2) . . ?
O35A O35 Mo10 63.0(19) . . ?
Mo1 O35 Mo10 152.0(8) . . ?
O35 O35A O13 133(3) . . ?
O35 O35A O38 111(3) . . ?
O13 O35A O38 97(3) . . ?
O35 O35A Mo10 73(2) . . ?
O13 O35A Mo10 87(2) . . ?
O38 O35A Mo10 64.5(16) . . ?
O35 O35A Mo9 156(3) . . ?
O13 O35A Mo9 69.7(19) . . ?
O38 O35A Mo9 52.8(15) . . ?
Mo10 O35A Mo9 108(2) . . ?
Mo9 O36 Mo6 151.9(8) . . ?
Mo5 O37 Mo11 124.9(7) . . ?
O35A O38 Mo10 58.8(16) . . ?
O35A O38 Mo9 80.1(17) . . ?
Mo10 O38 Mo9 125.0(7) . . ?
Mo7 O39 Mo3 124.1(7) . . ?
O10A O40 Mo11 101(2) . . ?
O10A O40 Mo12 45(2) . . ?
Mo11 O40 Mo12 125.3(7) . . ?
C3B N1B C2B 122(4) . . ?
C3B N1B H1B 119.2 . . ?
C2B N1B H1B 119.2 . . ?
C3B O3B Na1 136.9(19) . . ?
N1B C3B O3B 121(3) . . ?
N1B C3B C4B 118(3) . . ?
O3B C3B C4B 120(3) . . ?
C3B C4B N2B 110(3) . . ?
C3B C4B H4B1 109.7 . . ?
N2B C4B H4B1 109.7 . . ?
C3B C4B H4B2 109.7 . . ?
N2B C4B H4B2 109.7 . . ?
H4B1 C4B H4B2 108.2 . . ?
C4B N2B H2B1 109.5 . . ?
C4B N2B H2B2 109.5 . . ?
H2B1 N2B H2B2 109.5 . . ?
C4B N2B H2B3 109.5 . . ?
H2B1 N2B H2B3 109.5 . . ?
H2B2 N2B H2B3 109.5 . . ?
C1B O1B H10 130.2 . . ?
O1B C1B C2B 104(4) . . ?
O1B C1B O2B 132(4) . . ?
C2B C1B O2B 122(4) . . ?
N1B C2B C1B 120(4) . . ?
N1B C2B H2B4 107.3 . . ?
C1B C2B H2B4 107.3 . . ?
N1B C2B H2B5 107.3 . . ?
C1B C2B H2B5 107.3 . . ?
H2B4 C2B H2B5 106.9 . . ?
O20 Na1 O20 180.0(6) 3_666 . ?
O20 Na1 O1C 96.2(6) 3_666 3_666 ?
O20 Na1 O1C 83.8(6) . 3_666 ?
O20 Na1 O1C 83.8(6) 3_666 . ?
O20 Na1 O1C 96.2(6) . . ?
O1C Na1 O1C 180.0 3_666 . ?
O20 Na1 O3B 83.1(6) 3_666 3_666 ?
O20 Na1 O3B 96.9(6) . 3_666 ?
O1C Na1 O3B 95.5(8) 3_666 3_666 ?
O1C Na1 O3B 84.5(8) . 3_666 ?
O20 Na1 O3B 96.9(6) 3_666 . ?
O20 Na1 O3B 83.1(6) . . ?
O1C Na1 O3B 84.5(8) 3_666 . ?
O1C Na1 O3B 95.5(8) . . ?
O3B Na1 O3B 180.0(11) 3_666 . ?
O20 Na1 O15A 65.2(12) 3_666 3_666 ?
O20 Na1 O15A 114.8(12) . 3_666 ?
O1C Na1 O15A 42.1(13) 3_666 3_666 ?
O1C Na1 O15A 137.9(13) . 3_666 ?
O3B Na1 O15A 64.9(12) 3_666 3_666 ?
O3B Na1 O15A 115.1(12) . 3_666 ?
O20 Na1 O15A 114.8(12) 3_666 . ?
O20 Na1 O15A 65.2(12) . . ?
O1C Na1 O15A 137.9(13) 3_666 . ?
O1C Na1 O15A 42.1(13) . . ?
O3B Na1 O15A 115.1(12) 3_666 . ?
O3B Na1 O15A 64.9(12) . . ?
O15A Na1 O15A 180.0 3_666 . ?
O20 Na1 Mo12 158.8(4) 3_666 . ?
O20 Na1 Mo12 21.2(4) . . ?
O1C Na1 Mo12 103.6(4) 3_666 . ?
O1C Na1 Mo12 76.4(4) . . ?
O3B Na1 Mo12 102.0(4) 3_666 . ?
O3B Na1 Mo12 78.0(4) . . ?
O15A Na1 Mo12 135.6(12) 3_666 . ?
O15A Na1 Mo12 44.4(12) . . ?
O20 Na1 Mo12 21.2(4) 3_666 3_666 ?
O20 Na1 Mo12 158.8(4) . 3_666 ?
O1C Na1 Mo12 76.4(4) 3_666 3_666 ?
O1C Na1 Mo12 103.6(4) . 3_666 ?
O3B Na1 Mo12 78.0(4) 3_666 3_666 ?
O3B Na1 Mo12 102.0(4) . 3_666 ?
O15A Na1 Mo12 44.4(12) 3_666 3_666 ?
O15A Na1 Mo12 135.6(12) . 3_666 ?
Mo12 Na1 Mo12 180.0 . 3_666 ?

loop_
_geom_bond_atom_site_label_1
_geom_bond_atom_site_label_2
_geom_bond_distance
_geom_bond_site_symmetry_2
_geom_bond_publ_flag
Mo1 O11 1.668(14) . ?
Mo1 O35 1.870(15) . ?
Mo1 O21 1.899(12) . ?
Mo1 O28 1.910(13) . ?
Mo1 O25 1.959(13) . ?
Mo1 O12 2.419(12) . ?
Mo2 O17 1.656(14) . ?
Mo2 O30 1.842(13) . ?
Mo2 O25 1.894(14) . ?
Mo2 O26 1.940(13) . ?
Mo2 O9 1.948(14) . ?
Mo2 O12 2.437(12) . ?
Mo3 O29 1.641(14) . ?
Mo3 O10 1.859(16) . ?
Mo3 O32 1.914(13) . ?
Mo3 O39 1.943(14) . ?
Mo3 O14 1.949(13) . ?
Mo3 O7 2.414(12) . ?
Mo4 O5 1.694(14) . ?
Mo4 O14 1.853(13) . ?
Mo4 O31 1.881(13) . ?
Mo4 O6 1.924(14) . ?
Mo4 O27 1.942(13) . ?
Mo4 O13 2.442(12) . ?
Mo5 O19 1.689(14) . ?
Mo5 O16 1.885(14) . ?
Mo5 O37 1.905(14) . ?
Mo5 O21 1.913(12) . ?
Mo5 O15 1.931(16) . ?
Mo5 O8 2.427(12) . ?
Mo6 O22 1.680(13) . ?
Mo6 O18 1.870(14) . ?
Mo6 O26 1.871(14) . ?
Mo6 O28 1.925(14) . ?
Mo6 O36 1.955(13) . ?
Mo6 O12 2.431(11) . ?
Mo7 O3 1.669(14) . ?
Mo7 O23 1.887(13) . ?
Mo7 O39 1.901(14) . ?
Mo7 O18 1.910(14) . ?
Mo7 O24 1.940(14) . ?
Mo7 O7 2.439(12) . ?
Mo8 O1 1.693(13) . ?
Mo8 O9 1.853(14) . ?
Mo8 O32 1.902(14) . ?
Mo8 O24 1.907(14) . ?
Mo8 O34 1.945(14) . ?
Mo8 O7 2.436(12) . ?
Mo9 O33 1.643(13) . ?
Mo9 O36 1.859(14) . ?
Mo9 O23 1.919(13) . ?
Mo9 O38 1.932(13) . ?
Mo9 O31 1.970(13) . ?
Mo9 O35A 2.39(5) . ?
Mo9 O13 2.407(12) . ?
Mo10 O4 1.660(14) . ?
Mo10 O35A 1.81(4) . ?
Mo10 O6 1.882(14) . ?
Mo10 O16 1.906(14) . ?
Mo10 O38 1.914(14) . ?
Mo10 O35 1.947(16) . ?
Mo10 O13 2.426(12) . ?
Mo11 O2 1.651(13) . ?
Mo11 O34 1.860(14) . ?
Mo11 O40 1.888(14) . ?
Mo11 O37 1.942(14) . ?
Mo11 O30 1.974(13) . ?
Mo11 O8 2.431(12) . ?
Mo12 O10A 1.39(5) . ?
Mo12 O20 1.714(13) . ?
Mo12 O27 1.849(13) . ?
Mo12 O15 1.910(16) . ?
Mo12 O10 1.932(16) . ?
Mo12 O40 1.958(14) . ?
Mo12 O8 2.410(12) . ?
Mo12 Na1 3.6193(19) . ?
P1 O7 1.514(13) . ?
P1 O12 1.527(13) . ?
P1 O13 1.531(12) . ?
P1 O8 1.537(12) . ?
O10 O10A 1.17(6) . ?
O10A O40 1.57(6) . ?
O13 O35A 1.71(5) . ?
O15 O15A 1.34(6) . ?
O15A Na1 2.91(6) . ?
O20 Na1 2.267(15) . ?
O35 O35A 1.41(6) . ?
O35A O38 1.77(5) . ?
N1B C3B 1.29(4) . ?
N1B C2B 1.39(5) . ?
N1B H1B 0.8600 . ?
O3B C3B 1.29(4) . ?
O3B Na1 2.38(2) . ?
C3B C4B 1.43(4) . ?
C4B N2B 1.56(4) . ?
C4B H4B1 0.9700 . ?
C4B H4B2 0.9700 . ?
N2B H2B1 0.8900 . ?
N2B H2B2 0.8900 . ?
N2B H2B3 0.8900 . ?
O1B C1B 1.34(5) . ?
O1B H10 0.9876 . ?
O2B C1B 1.44(5) . ?
C1B C2B 1.47(6) . ?
C2B H2B4 0.9700 . ?
C2B H2B5 0.9700 . ?
O1C Na1 2.37(3) . ?
